data_4027961
loop_
_publ_author_name
'Ch Durga Prasad'
'Shah Jaimin Balkrishna'
'Amit Kumar'
'Bhagat Singh Bhakuni'
'Kaustubh Shrimali'
'Soumava Biswas'
'Sangit Kumar'

_publ_section_title
;
 Transition-Metal-Free Synthesis of Unsymmetrical Diaryl Chalcogenides
 from Arenes and Diaryl Dichalcogenides
;
_journal_name_full 'Journal of Organic Chemistry'
_journal_page_first 1434
_journal_page_last 1443
_journal_paper_doi 10.1021/jo302480j
_journal_volume 78
_journal_year 2013
_chemical_formula_sum 'C16 H16 O2 S'
_chemical_formula_weight 272.35
_chemical_name_systematic
; 
 ? 
;
_space_group_IT_number 2
_symmetry_space_group_name_Hall '-P 1'
_symmetry_space_group_name_H-M 'P -1'
_atom_sites_solution_hydrogens geom
_atom_sites_solution_primary direct
_atom_sites_solution_secondary difmap
_audit_creation_method SHELXL-97
_cell_angle_alpha 83.871(6)
_cell_angle_beta 84.899(6)
_cell_angle_gamma 73.945(6)
_cell_formula_units_Z 2
_cell_length_a 7.6506(8)
_cell_length_b 8.0881(9)
_cell_length_c 11.7507(13)
_cell_measurement_temperature 130(2)
_cell_volume 693.42(13)
_computing_cell_refinement 'Bruker SMART'
_computing_data_collection 'Bruker SMART'
_computing_data_reduction 'Bruker SAINT'
_computing_molecular_graphics 'Bruker SHELXTL'
_computing_publication_material 'Bruker SHELXTL'
_computing_structure_refinement 'SHELXL-97 (Sheldrick, 2008)'
_computing_structure_solution 'SHELXS-97 (Sheldrick, 2008)'
_diffrn_ambient_temperature 130(2)
_diffrn_measured_fraction_theta_full 0.970
_diffrn_measured_fraction_theta_max 0.970
_diffrn_measurement_device_type 'CCD area detector'
_diffrn_measurement_method 'phi and omega scans'
_diffrn_radiation_monochromator graphite
_diffrn_radiation_source 'fine-focus sealed tube'
_diffrn_radiation_type MoK\a
_diffrn_radiation_wavelength 0.71073
_diffrn_reflns_av_R_equivalents 0.0421
_diffrn_reflns_av_sigmaI/netI 0.0341
_diffrn_reflns_limit_h_max 10
_diffrn_reflns_limit_h_min -9
_diffrn_reflns_limit_k_max 10
_diffrn_reflns_limit_k_min -10
_diffrn_reflns_limit_l_max 14
_diffrn_reflns_limit_l_min -15
_diffrn_reflns_number 12588
_diffrn_reflns_theta_full 28.91
_diffrn_reflns_theta_max 28.91
_diffrn_reflns_theta_min 1.75
_exptl_absorpt_coefficient_mu 0.228
_exptl_absorpt_process_details empirical
_exptl_crystal_colour Yellow
_exptl_crystal_density_diffrn 1.304
_exptl_crystal_description Block
_exptl_crystal_F_000 288
_exptl_crystal_size_max 0.60
_exptl_crystal_size_mid 0.50
_exptl_crystal_size_min 0.25
_refine_diff_density_max 0.472
_refine_diff_density_min -0.379
_refine_diff_density_rms 0.059
_refine_ls_extinction_method none
_refine_ls_goodness_of_fit_ref 1.311
_refine_ls_hydrogen_treatment mixed
_refine_ls_matrix_type full
_refine_ls_number_parameters 179
_refine_ls_number_reflns 3542
_refine_ls_number_restraints 0
_refine_ls_restrained_S_all 1.311
_refine_ls_R_factor_all 0.0580
_refine_ls_R_factor_gt 0.0487
_refine_ls_shift/su_max 0.034
_refine_ls_shift/su_mean 0.002
_refine_ls_structure_factor_coef Fsqd
_refine_ls_weighting_details 'calc w=1/[\s^2^(Fo^2^)+(0.1000P)^2^+0.0000P] where P=(Fo^2^+2Fc^2^)/3'
_refine_ls_weighting_scheme calc
_refine_ls_wR_factor_gt 0.1585
_refine_ls_wR_factor_ref 0.1754
_reflns_number_gt 2927
_reflns_number_total 3542
_reflns_threshold_expression >2sigma(I)
_cod_data_source_file jo302480j_si_002.cif
_cod_data_source_block SKumar
_cod_database_code 4027961

loop_
_symmetry_equiv_pos_as_xyz
'x, y, z'
'-x, -y, -z'

loop_
_atom_site_label
_atom_site_type_symbol
_atom_site_fract_x
_atom_site_fract_y
_atom_site_fract_z
_atom_site_U_iso_or_equiv
_atom_site_adp_type
_atom_site_occupancy
_atom_site_symmetry_multiplicity
_atom_site_calc_flag
_atom_site_refinement_flags
S1 S 0.14998(5) 1.03660(5) 0.23639(3) 0.04934(19) Uani 1 1 d .
C9 C 0.2088(2) 0.88092(17) 0.35552(12) 0.0383(3) Uani 1 1 d .
C7 C 0.36337(19) 1.06200(17) 0.17909(11) 0.0355(3) Uani 1 1 d .
C2 C 0.37637(19) 1.19769(17) 0.09601(11) 0.0357(3) Uani 1 1 d .
C1 C 0.2134(2) 1.32327(17) 0.05041(12) 0.0389(3) Uani 1 1 d .
C6 C 0.5253(2) 0.9479(2) 0.21604(13) 0.0440(4) Uani 1 1 d .
H6 H 0.5199 0.8568 0.2705 0.053 Uiso 1 1 calc R
C3 C 0.5479(2) 1.2148(2) 0.05495(13) 0.0461(4) Uani 1 1 d .
H3 H 0.5557 1.3050 0.0003 0.055 Uiso 1 1 calc R
C8 C 0.2361(2) 0.93550(18) 0.46048(13) 0.0408(3) Uani 1 1 d .
C13 C 0.2103(2) 0.70900(19) 0.34779(13) 0.0442(4) Uani 1 1 d .
C10 C 0.2593(2) 0.8171(2) 0.55563(13) 0.0485(4) Uani 1 1 d .
H10 H 0.2784 0.8524 0.6252 0.058 Uiso 1 1 calc R
C11 C 0.2551(2) 0.6480(2) 0.55105(14) 0.0521(4) Uani 1 1 d .
C4 C 0.7050(2) 1.1025(2) 0.09297(15) 0.0516(4) Uani 1 1 d .
H4 H 0.8183 1.1163 0.0652 0.062 Uiso 1 1 calc R
C15 C 0.2419(3) 1.1175(2) 0.47128(17) 0.0581(5) Uani 1 1 d .
H15A H 0.2644 1.1290 0.5487 0.087 Uiso 1 1 calc R
H15B H 0.1273 1.1961 0.4518 0.087 Uiso 1 1 calc R
H15C H 0.3377 1.1435 0.4202 0.087 Uiso 1 1 calc R
C14 C 0.1956(3) 0.6404(3) 0.23574(17) 0.0669(5) Uani 1 1 d .
H14A H 0.3095 0.6250 0.1912 0.100 Uiso 1 1 calc R
H14B H 0.1010 0.7209 0.1941 0.100 Uiso 1 1 calc R
H14C H 0.1669 0.5314 0.2506 0.100 Uiso 1 1 calc R
C5 C 0.6920(2) 0.9675(2) 0.17372(14) 0.0489(4) Uani 1 1 d .
H5 H 0.7976 0.8893 0.1995 0.059 Uiso 1 1 calc R
C12 C 0.2328(2) 0.59642(19) 0.44650(16) 0.0513(4) Uani 1 1 d .
H12 H 0.2327 0.4823 0.4419 0.062 Uiso 1 1 calc R
C16 C 0.2714(4) 0.5258(3) 0.6579(2) 0.0843(7) Uani 1 1 d .
H16A H 0.1645 0.5614 0.7083 0.126 Uiso 1 1 calc R
H16B H 0.3770 0.5268 0.6959 0.126 Uiso 1 1 calc R
H16C H 0.2829 0.4112 0.6377 0.126 Uiso 1 1 calc R
O1 O 0.05882(15) 1.31405(16) 0.07577(11) 0.0554(3) Uani 1 1 d .
O2 O 0.24790(18) 1.45027(16) -0.01989(11) 0.0577(3) Uani 1 1 d .
H1 H 0.119(3) 1.537(4) -0.042(2) 0.101(9) Uiso 1 1 d .

loop_
_atom_site_aniso_label
_atom_site_aniso_U_11
_atom_site_aniso_U_22
_atom_site_aniso_U_33
_atom_site_aniso_U_23
_atom_site_aniso_U_13
_atom_site_aniso_U_12
S1 0.0342(3) 0.0520(3) 0.0564(3) 0.02655(19) -0.01058(18) -0.01190(18)
C9 0.0349(7) 0.0328(7) 0.0444(7) 0.0107(5) -0.0046(6) -0.0090(5)
C7 0.0344(7) 0.0346(7) 0.0364(7) 0.0055(5) -0.0071(5) -0.0093(5)
C2 0.0374(8) 0.0342(6) 0.0351(6) 0.0042(5) -0.0074(5) -0.0099(5)
C1 0.0463(9) 0.0332(7) 0.0364(7) 0.0078(5) -0.0094(6) -0.0112(6)
C6 0.0374(8) 0.0421(8) 0.0475(8) 0.0118(6) -0.0096(6) -0.0059(6)
C3 0.0449(9) 0.0481(8) 0.0461(8) 0.0084(6) -0.0029(6) -0.0187(7)
C8 0.0378(8) 0.0337(7) 0.0492(8) 0.0024(6) -0.0045(6) -0.0086(6)
C13 0.0450(9) 0.0363(7) 0.0494(8) 0.0012(6) 0.0015(7) -0.0111(6)
C10 0.0477(9) 0.0511(9) 0.0432(8) 0.0049(7) -0.0073(7) -0.0093(7)
C11 0.0510(10) 0.0428(8) 0.0504(9) 0.0178(7) 0.0016(7) -0.0022(7)
C4 0.0374(9) 0.0609(10) 0.0562(9) 0.0034(7) -0.0019(7) -0.0160(7)
C15 0.0597(11) 0.0392(8) 0.0782(12) -0.0045(8) -0.0094(9) -0.0166(8)
C14 0.0765(14) 0.0619(11) 0.0646(12) -0.0166(9) -0.0041(10) -0.0184(10)
C5 0.0356(8) 0.0540(9) 0.0530(9) 0.0038(7) -0.0092(7) -0.0062(7)
C12 0.0562(10) 0.0285(7) 0.0640(10) 0.0067(6) 0.0030(8) -0.0088(6)
C16 0.0891(17) 0.0752(14) 0.0724(14) 0.0407(11) -0.0040(12) -0.0132(12)
O1 0.0410(7) 0.0502(6) 0.0692(8) 0.0311(5) -0.0155(5) -0.0123(5)
O2 0.0506(7) 0.0495(7) 0.0671(8) 0.0299(6) -0.0096(6) -0.0149(6)

loop_
_atom_type_symbol
_atom_type_description
_atom_type_scat_dispersion_real
_atom_type_scat_dispersion_imag
_atom_type_scat_source
C C 0.0033 0.0016 'International Tables Vol C Tables 4.2.6.8 and 6.1.1.4'
H H 0.0000 0.0000 'International Tables Vol C Tables 4.2.6.8 and 6.1.1.4'
O O 0.0106 0.0060 'International Tables Vol C Tables 4.2.6.8 and 6.1.1.4'
S S 0.1246 0.1234 'International Tables Vol C Tables 4.2.6.8 and 6.1.1.4'

loop_
_geom_angle_atom_site_label_1
_geom_angle_atom_site_label_2
_geom_angle_atom_site_label_3
_geom_angle
C7 S1 C9 103.09(6)
C13 C9 C8 120.24(13)
C13 C9 S1 120.22(12)
C8 C9 S1 119.26(10)
C6 C7 C2 117.86(13)
C6 C7 S1 120.67(11)
C2 C7 S1 121.47(11)
C3 C2 C7 119.47(13)
C3 C2 C1 118.61(13)
C7 C2 C1 121.92(13)
O1 C1 O2 121.81(13)
O1 C1 C2 123.66(13)
O2 C1 C2 114.52(13)
C5 C6 C7 121.37(14)
C4 C3 C2 121.77(15)
C10 C8 C9 118.51(14)
C10 C8 C15 119.69(14)
C9 C8 C15 121.80(14)
C12 C13 C9 118.60(14)
C12 C13 C14 118.90(15)
C9 C13 C14 122.45(15)
C8 C10 C11 122.33(15)
C12 C11 C10 118.06(15)
C12 C11 C16 121.32(18)
C10 C11 C16 120.61(18)
C3 C4 C5 118.68(15)
C6 C5 C4 120.84(15)
C11 C12 C13 122.20(14)

loop_
_geom_bond_atom_site_label_1
_geom_bond_atom_site_label_2
_geom_bond_distance
S1 C7 1.7667(15)
S1 C9 1.7804(14)
C9 C13 1.400(2)
C9 C8 1.405(2)
C7 C6 1.3971(18)
C7 C2 1.4078(19)
C2 C3 1.396(2)
C2 C1 1.4752(19)
C1 O1 1.2140(19)
C1 O2 1.3181(17)
C6 C5 1.372(2)
C3 C4 1.369(2)
C8 C10 1.382(2)
C8 C15 1.504(2)
C13 C12 1.388(2)
C13 C14 1.507(2)
C10 C11 1.384(3)
C11 C12 1.378(3)
C11 C16 1.505(2)
C4 C5 1.387(2)
